data_4031256
loop_
_publ_author_name
'Munoz, A.'
'Alonso, J.A.'
'Martinez-Lope, M.J.'
'Martinez, J.L.'

_publ_section_title
;
 Synthesis and study of the crystallographic and magnetic structure of Ho
 Fe Mn O3
;
_journal_name_full 'European Journal of Inorganic Chemistry'
_journal_page_first 1972
_journal_page_last 1979
_journal_volume 2007
_journal_year 2007
_chemical_formula_sum 'Fe0.92 Ho Mn1.08 O4.74'
_chemical_name_systematic 'Ho Fe0.92 Mn1.08 O4.74'
_space_group_IT_number 55
_symmetry_space_group_name_Hall '-P 2 2ab'
_symmetry_space_group_name_H-M 'P b a m'
_cell_angle_alpha 90
_cell_angle_beta 90
_cell_angle_gamma 90
_cell_formula_units_Z 4
_cell_length_a 7.2793
_cell_length_b 8.506
_cell_length_c 5.621
_cell_volume 348.040
_citation_journal_id_ASTM EJICFO
_cod_data_source_file Munoz_EJICFO_2007_1387.cif
_cod_data_source_block Fe0.92Ho1Mn1.08O4.74
_cod_original_cell_volume 348.0395
_cod_original_formula_sum 'Fe0.92 Ho1 Mn1.08 O4.74'
_cod_database_code 4031256

loop_
_symmetry_equiv_pos_as_xyz
x,y,z
-x,-y,z
x+1/2,-y+1/2,-z
-x+1/2,y+1/2,-z
-x,-y,-z
x,y,-z
-x-1/2,y-1/2,z
x-1/2,-y-1/2,z

loop_
_atom_site_label
_atom_site_type_symbol
_atom_site_fract_x
_atom_site_fract_y
_atom_site_fract_z
_atom_site_occupancy
_atom_site_U_iso_or_equiv
Mn1 Mn+3 0 0.5 0.264 0.94 0.0
Mn2 Mn+3 0.3892 0.3543 0.5 0.14 0.0
O3 O-2 0.1465 0.4322 0.5 0.92 0.0
Fe1 Fe+3 0 0.5 0.264 0.06 0.0
O4 O-2 0.3939 0.2046 0.2413 0.96 0.0
O2 O-2 0.1598 0.4449 0 0.99 0.0
Fe2 Fe+3 0.3892 0.3543 0.5 0.86 0.0
O1 O-2 0 0 0.266 0.92 0.0
Ho1 Ho+3 0.1353 0.1704 0 1 0.0
